data_7704295
loop_
_publ_author_name
'Gallego, Cecilia Mariel'
'Gaviglio, Carina'
'Ben-David, Yehoshoa'
'Milstein, David'
'Doctorovich, Fabio'
'Pellegrino, Juan'

_publ_section_title
;
 Synthesis, structure and reactivity of NO<sup>+</sup>, NO&#x02D9; and
 NO<sup>-</sup> pincer PCN-Rh complexes.
;
_journal_issue 21
_journal_name_full 'Dalton transactions (Cambridge, England : 2003)'
_journal_page_first 7093
_journal_page_last 7108
_journal_paper_doi 10.1039/d0dt00962h
_journal_volume 49
_journal_year 2020
_chemical_formula_moiety 'C20 H35 N2 O P Rh, C32 H12 B F24'
_chemical_formula_sum 'C52 H47 B F24 N2 O P Rh'
_chemical_formula_weight 1316.60
_space_group_crystal_system monoclinic
_space_group_IT_number 14
_space_group_name_Hall '-P 2yn'
_space_group_name_H-M_alt 'P 1 21/n 1'
_atom_sites_solution_hydrogens geom
_atom_sites_solution_primary dual
_audit_creation_date 2020-04-26
_audit_creation_method
;
Olex2 1.2
(compiled 2018.05.29 svn.r3508 for OlexSys, GUI svn.r5506)
;
_audit_update_record
;
2020-05-01 deposited with the CCDC.	2020-05-04 downloaded from the CCDC.
;
_cell_angle_alpha 90
_cell_angle_beta 92.2640(10)
_cell_angle_gamma 90
_cell_formula_units_Z 4
_cell_length_a 12.2707(5)
_cell_length_b 36.6662(14)
_cell_length_c 12.3316(5)
_cell_measurement_reflns_used 9959
_cell_measurement_temperature 100(2)
_cell_measurement_theta_max 26.41
_cell_measurement_theta_min 2.30
_cell_volume 5543.9(4)
_computing_cell_refinement 'SAINT V8.38A (?, 2016)'
_computing_data_collection 'Bruker APEX3'
_computing_data_reduction 'SAINT V8.38A (?, 2016)'
_computing_molecular_graphics 'Olex2 (Dolomanov et al., 2009)'
_computing_publication_material 'Olex2 (Dolomanov et al., 2009)'
_computing_structure_refinement 'ShelXL (Sheldrick, 2015)'
_computing_structure_solution 'ShelXT (Sheldrick, 2015)'
_diffrn_ambient_temperature 100(2)
_diffrn_measured_fraction_theta_full 0.999
_diffrn_measured_fraction_theta_max 0.995
_diffrn_measurement_device_type 'Bruker APEX-III CCD'
_diffrn_measurement_method '\f and \w scans'
_diffrn_radiation_type MoK\a
_diffrn_radiation_wavelength 0.71073
_diffrn_reflns_av_R_equivalents 0.0348
_diffrn_reflns_av_unetI/netI 0.0149
_diffrn_reflns_Laue_measured_fraction_full 0.999
_diffrn_reflns_Laue_measured_fraction_max 0.995
_diffrn_reflns_limit_h_max 15
_diffrn_reflns_limit_h_min -15
_diffrn_reflns_limit_k_max 45
_diffrn_reflns_limit_k_min -45
_diffrn_reflns_limit_l_max 15
_diffrn_reflns_limit_l_min -15
_diffrn_reflns_number 160081
_diffrn_reflns_point_group_measured_fraction_full 0.999
_diffrn_reflns_point_group_measured_fraction_max 0.995
_diffrn_reflns_theta_full 25.242
_diffrn_reflns_theta_max 26.458
_diffrn_reflns_theta_min 2.297
_diffrn_standards_number 0
_exptl_absorpt_coefficient_mu 0.458
_exptl_absorpt_correction_T_max 0.7454
_exptl_absorpt_correction_T_min 0.6955
_exptl_absorpt_correction_type multi-scan
_exptl_absorpt_process_details
;
SADABS-2016/2 (Bruker,2016/2) was used for absorption correction.
wR2(int) was 0.0538 before and 0.0462 after correction.
The Ratio of minimum to maximum transmission is 0.9331.
The \l/2 correction factor is Not present.
;
_exptl_crystal_colour 'metallic dark green'
_exptl_crystal_colour_lustre metallic
_exptl_crystal_colour_modifier dark
_exptl_crystal_colour_primary green
_exptl_crystal_density_diffrn 1.577
_exptl_crystal_description plate
_exptl_crystal_F_000 2648
_exptl_crystal_size_max 0.4
_exptl_crystal_size_mid 0.3
_exptl_crystal_size_min 0.1
_refine_diff_density_max 1.516
_refine_diff_density_min -1.027
_refine_diff_density_rms 0.075
_refine_ls_extinction_method none
_refine_ls_goodness_of_fit_ref 1.163
_refine_ls_hydrogen_treatment constr
_refine_ls_matrix_type full
_refine_ls_number_parameters 1098
_refine_ls_number_reflns 11392
_refine_ls_number_restraints 1047
_refine_ls_restrained_S_all 1.140
_refine_ls_R_factor_all 0.0593
_refine_ls_R_factor_gt 0.0530
_refine_ls_shift/su_max 0.001
_refine_ls_shift/su_mean 0.000
_refine_ls_structure_factor_coef Fsqd
_refine_ls_weighting_details 'w=1/[\s^2^(Fo^2^)+(0.0286P)^2^+15.0370P] where P=(Fo^2^+2Fc^2^)/3'
_refine_ls_weighting_scheme calc
_refine_ls_wR_factor_gt 0.1160
_refine_ls_wR_factor_ref 0.1196
_reflns_Friedel_coverage 0.000
_reflns_number_gt 10326
_reflns_number_total 11392
_reflns_threshold_expression 'I > 2\s(I)'
_cod_data_source_file d0dt00962h2.cif
_cod_data_source_block cmg278xmonop21n_0m
_cod_depositor_comments 'Adding full bibliography for 7704295--7704299.cif.'
_cod_database_code 7704295
_shelx_shelxl_version_number 2017/1
_shelx_space_group_comment
;
The symmetry employed for this shelxl refinement is uniquely defined
by the following loop, which should always be used as a source of
symmetry information in preference to the above space-group names.
They are only intended as comments.
;
_olex2_refinement_description
;
1. Fixed Uiso
 At 1.2 times of:
  All C(H) groups, All C(H,H) groups
 At 1.5 times of:
  All C(H,H,H) groups
2. Rigid body (RIGU) restrains
 C39A, C44A, F22A, F24A, F23A
 with sigma for 1-2 distances of 0.004 and sigma for 1-3 distances of 0.004
 C27, F11A, F12A, F10A, C23
 with sigma for 1-2 distances of 0.004 and sigma for 1-3 distances of 0.004
 C28, F8A, F9A, F7A, C25
 with sigma for 1-2 distances of 0.004 and sigma for 1-3 distances of 0.004
 C37, C42, C41, C40, C39, C38
 with sigma for 1-2 distances of 0.004 and sigma for 1-3 distances of 0.004
 C37A, C42A, C41A, C40A, C39A, C38A
 with sigma for 1-2 distances of 0.004 and sigma for 1-3 distances of 0.004
 C51A, F15A, F13A, F14A, C49A
 with sigma for 1-2 distances of 0.004 and sigma for 1-3 distances of 0.004
 All non-hydrogen atoms
 with sigma for 1-2 distances of 0.002 and sigma for 1-3 distances of 0.002
3. Others
 Sof(C45A)=Sof(C46A)=Sof(H46A)=Sof(C47A)=Sof(C48A)=Sof(H48A)=Sof(C49A)=
 Sof(C50A)=Sof(H50A)=1-FVAR(1)
 Sof(C45)=Sof(C46)=Sof(H46)=Sof(C50)=Sof(H50)=Sof(C47)=Sof(C48)=Sof(H48)=
 Sof(C49)=FVAR(1)
 Sof(C52A)=Sof(F16A)=Sof(F17A)=Sof(F18A)=1-FVAR(2)
 Sof(F16)=Sof(F18)=Sof(F17)=Sof(C52)=FVAR(2)
 Sof(F13A)=Sof(F15A)=1-FVAR(3)
 Sof(F15)=Sof(F13)=FVAR(3)
 Sof(F9)=1-FVAR(4)
 Sof(F9A)=FVAR(4)
 Sof(C37A)=Sof(C42A)=Sof(H42A)=Sof(C41A)=Sof(C40A)=Sof(H40A)=Sof(C39A)=
 Sof(C38A)=Sof(H38A)=1-FVAR(5)
 Sof(C37)=Sof(C42)=Sof(H42)=Sof(C41)=Sof(C40)=Sof(H40)=Sof(C39)=Sof(C38)=
 Sof(H38)=FVAR(5)
 Sof(C43)=Sof(F21)=Sof(F19)=Sof(F20)=1-FVAR(6)
 Sof(C43A)=Sof(F21A)=Sof(F20A)=Sof(F19A)=FVAR(6)
 Sof(F10A)=Sof(F12A)=1-FVAR(7)
 Sof(F10)=Sof(F12)=FVAR(7)
 Sof(F22A)=Sof(F24A)=Sof(F23A)=1-FVAR(8)
 Sof(F22)=Sof(F24)=Sof(F23)=FVAR(8)
 Sof(C44A)=1-FVAR(9)
 Sof(C44)=FVAR(9)
 Fixed Sof: F6(0.5) F4(0.5) F5(0.6) C28(0.7) F8A(0.63) F7A(0.75) F14(0.5)
 C51(0.55) C51A(0.45) F14A(0.5) C28A(0.3) F8(0.37) F7(0.25) F6A(0.5) F5A(0.4)
 F4A(0.5) F11(0.55) F11A(0.45)
4.a Secondary CH2 refined with riding coordinates:
 C7(H7A,H7B), C16(H16A,H16B), C17(H17A,H17B), C19(H19A,H19B)
4.b Aromatic/amide H refined with riding coordinates:
 C3(H3), C4(H4), C5(H5), C22(H22), C24(H24), C26(H26), C30(H30), C32(H32),
 C42(H42), C40(H40), C38(H38), C34(H34), C46(H46), C50(H50), C48(H48),
 C46A(H46A), C48A(H48A), C50A(H50A), C42A(H42A), C40A(H40A), C38A(H38A)
4.c Idealised Me refined as rotating group:
 C9(H9A,H9B,H9C), C10(H10A,H10B,H10C), C11(H11A,H11B,H11C), C13(H13A,H13B,
 H13C), C14(H14A,H14B,H14C), C15(H15A,H15B,H15C), C18(H18A,H18B,H18C), C20(H20A,
 H20B,H20C)
;
_olex2_submission_special_instructions 'No special instructions were received'

loop_
_space_group_symop_operation_xyz
'x, y, z'
'-x+1/2, y+1/2, -z+1/2'
'-x, -y, -z'
'x-1/2, -y-1/2, z-1/2'

loop_
_atom_site_label
_atom_site_type_symbol
_atom_site_fract_x
_atom_site_fract_y
_atom_site_fract_z
_atom_site_U_iso_or_equiv
_atom_site_adp_type
_atom_site_occupancy
_atom_site_site_symmetry_order
_atom_site_calc_flag
_atom_site_refinement_flags_posn
_atom_site_refinement_flags_adp
_atom_site_refinement_flags_occupancy
_atom_site_disorder_assembly
_atom_site_disorder_group
Rh1 Rh 0.68985(2) 0.36753(2) 0.71625(2) 0.02866(8) Uani 1 1 d . U . . .
P1 P 0.77374(6) 0.41715(2) 0.79894(7) 0.02501(18) Uani 1 1 d . U . . .
O1 O 0.8310(4) 0.36195(14) 0.5347(3) 0.0974(15) Uani 1 1 d . U . . .
N1 N 0.7658(3) 0.36621(10) 0.5979(3) 0.0481(8) Uani 1 1 d . U . . .
N2 N 0.5868(2) 0.31922(8) 0.6959(3) 0.0383(7) Uani 1 1 d . U . . .
C1 C 0.6324(3) 0.36430(9) 0.8685(3) 0.0296(6) Uani 1 1 d . U . . .
C2 C 0.5779(3) 0.33141(10) 0.8910(3) 0.0379(8) Uani 1 1 d . U . . .
C3 C 0.5302(3) 0.32735(11) 0.9923(4) 0.0456(9) Uani 1 1 d . U . . .
H3 H 0.494055 0.305260 1.009042 0.055 Uiso 1 1 calc R . . . .
C4 C 0.5356(3) 0.35503(12) 1.0669(4) 0.0459(9) Uani 1 1 d . U . . .
H4 H 0.501833 0.352011 1.134349 0.055 Uiso 1 1 calc R . . . .
C5 C 0.5888(3) 0.38698(12) 1.0462(3) 0.0384(8) Uani 1 1 d . U . . .
H5 H 0.592296 0.405884 1.098929 0.046 Uiso 1 1 calc R . . . .
C6 C 0.6379(3) 0.39145(10) 0.9468(3) 0.0321(7) Uani 1 1 d . U . . .
C7 C 0.6944(3) 0.42616(10) 0.9189(3) 0.0338(7) Uani 1 1 d . U . . .
H7A H 0.743165 0.434102 0.980314 0.041 Uiso 1 1 calc R . . . .
H7B H 0.640280 0.445673 0.903223 0.041 Uiso 1 1 calc R . . . .
C8 C 0.7615(3) 0.46027(9) 0.7188(3) 0.0328(7) Uani 1 1 d . U . . .
C9 C 0.6428(3) 0.46099(10) 0.6726(3) 0.0385(8) Uani 1 1 d . U . . .
H9A H 0.631056 0.483102 0.629045 0.058 Uiso 1 1 calc GR . . . .
H9B H 0.592658 0.460862 0.732469 0.058 Uiso 1 1 calc GR . . . .
H9C H 0.629442 0.439465 0.626881 0.058 Uiso 1 1 calc GR . . . .
C10 C 0.8386(4) 0.46018(12) 0.6236(4) 0.0516(11) Uani 1 1 d . U . . .
H10A H 0.914333 0.461486 0.651649 0.077 Uiso 1 1 calc GR . . . .
H10B H 0.822684 0.481287 0.576833 0.077 Uiso 1 1 calc GR . . . .
H10C H 0.827924 0.437702 0.581475 0.077 Uiso 1 1 calc GR . . . .
C11 C 0.7809(3) 0.49449(11) 0.7872(4) 0.0472(10) Uani 1 1 d . U . . .
H11A H 0.733000 0.494126 0.848976 0.071 Uiso 1 1 calc GR . . . .
H11B H 0.764915 0.516134 0.742749 0.071 Uiso 1 1 calc GR . . . .
H11C H 0.857140 0.495205 0.813905 0.071 Uiso 1 1 calc GR . . . .
C12 C 0.9153(3) 0.40564(11) 0.8505(3) 0.0379(8) Uani 1 1 d . U . . .
C13 C 0.9755(3) 0.43905(13) 0.8963(5) 0.0621(13) Uani 1 1 d . U . . .
H13A H 1.041895 0.431223 0.936597 0.093 Uiso 1 1 calc GR . . . .
H13B H 0.928262 0.452251 0.945055 0.093 Uiso 1 1 calc GR . . . .
H13C H 0.995147 0.455098 0.836566 0.093 Uiso 1 1 calc GR . . . .
C14 C 0.9055(3) 0.37721(12) 0.9408(3) 0.0448(10) Uani 1 1 d . U . . .
H14A H 0.865955 0.387811 1.000711 0.067 Uiso 1 1 calc GR . . . .
H14B H 0.978499 0.369769 0.967162 0.067 Uiso 1 1 calc GR . . . .
H14C H 0.865670 0.355887 0.912203 0.067 Uiso 1 1 calc GR . . . .
C15 C 0.9787(3) 0.38816(13) 0.7589(4) 0.0508(10) Uani 1 1 d . U . . .
H15A H 0.946278 0.364488 0.739752 0.076 Uiso 1 1 calc GR . . . .
H15B H 1.054997 0.384694 0.783357 0.076 Uiso 1 1 calc GR . . . .
H15C H 0.975426 0.404156 0.695178 0.076 Uiso 1 1 calc GR . . . .
C16 C 0.5802(3) 0.30264(10) 0.8070(4) 0.0448(9) Uani 1 1 d . U . . .
H16A H 0.513455 0.287550 0.809957 0.054 Uiso 1 1 calc R . . . .
H16B H 0.643975 0.286588 0.821543 0.054 Uiso 1 1 calc R . . . .
C17 C 0.4738(3) 0.33075(10) 0.6593(4) 0.0423(9) Uani 1 1 d . U . . .
H17A H 0.444179 0.346886 0.715369 0.051 Uiso 1 1 calc R . . . .
H17B H 0.426876 0.308799 0.654239 0.051 Uiso 1 1 calc R . . . .
C18 C 0.4665(4) 0.35045(12) 0.5513(4) 0.0497(10) Uani 1 1 d . U . . .
H18A H 0.484841 0.333540 0.493276 0.075 Uiso 1 1 calc GR . . . .
H18B H 0.517789 0.370946 0.552869 0.075 Uiso 1 1 calc GR . . . .
H18C H 0.392145 0.359606 0.538007 0.075 Uiso 1 1 calc GR . . . .
C19 C 0.6337(4) 0.29270(11) 0.6190(4) 0.0532(11) Uani 1 1 d . U . . .
H19A H 0.710912 0.288228 0.641408 0.064 Uiso 1 1 calc R . . . .
H19B H 0.632606 0.303856 0.545810 0.064 Uiso 1 1 calc R . . . .
C20 C 0.5743(5) 0.25601(13) 0.6115(5) 0.0805(18) Uani 1 1 d . U . . .
H20A H 0.608089 0.240627 0.557203 0.121 Uiso 1 1 calc GR . . . .
H20B H 0.497462 0.260064 0.590305 0.121 Uiso 1 1 calc GR . . . .
H20C H 0.579371 0.243842 0.682308 0.121 Uiso 1 1 calc GR . . . .
F6 F 1.0668(7) 0.0585(3) 0.7608(7) 0.054(2) Uani 0.5 1 d . U P A 1
F4 F 1.074(2) 0.0280(5) 0.9106(18) 0.0325(19) Uani 0.5 1 d . U P A 1
F2 F 0.77581(17) 0.02819(6) 1.15241(17) 0.0409(5) Uani 1 1 d . U . . .
F1 F 0.7117(2) 0.08199(7) 1.16677(17) 0.0487(6) Uani 1 1 d . U . . .
F3 F 0.61950(17) 0.04154(7) 1.07848(18) 0.0477(6) Uani 1 1 d . U . . .
F5 F 1.1162(6) 0.0847(2) 0.9040(5) 0.0466(16) Uani 0.6 1 d . U P A 1
C21 C 0.5658(2) 0.12375(8) 0.7448(2) 0.0209(6) Uani 1 1 d . U . . .
C22 C 0.4913(3) 0.15257(9) 0.7393(3) 0.0294(7) Uani 1 1 d . U . . .
H22 H 0.517982 0.176878 0.737732 0.035 Uiso 1 1 calc R . . . .
C23 C 0.3791(3) 0.14670(10) 0.7360(3) 0.0351(7) Uani 1 1 d . U . . .
C24 C 0.3367(3) 0.11207(11) 0.7375(3) 0.0356(8) Uani 1 1 d . U . . .
H24 H 0.260192 0.108112 0.737148 0.043 Uiso 1 1 calc R . . . .
C25 C 0.4091(3) 0.08310(10) 0.7394(3) 0.0296(7) Uani 1 1 d . U . . .
C26 C 0.5211(2) 0.08897(9) 0.7426(3) 0.0238(6) Uani 1 1 d . U . . .
H26 H 0.568570 0.068508 0.743306 0.029 Uiso 1 1 calc R . . . .
C29 C 0.7618(2) 0.10120(8) 0.8295(2) 0.0187(5) Uani 1 1 d . U . . .
C30 C 0.8705(2) 0.09146(8) 0.8148(2) 0.0204(6) Uani 1 1 d . U . . .
H30 H 0.906347 0.100796 0.753795 0.024 Uiso 1 1 calc R . . . .
C31 C 0.9277(2) 0.06855(8) 0.8866(2) 0.0199(6) Uani 1 1 d . U . . .
C32 C 0.8806(2) 0.05526(8) 0.9788(2) 0.0195(6) Uani 1 1 d . U . . .
H32 H 0.920052 0.039808 1.028155 0.023 Uiso 1 1 calc R . . . .
C33 C 0.7740(2) 0.06532(8) 0.9964(2) 0.0199(6) Uani 1 1 d . U . . .
C36 C 0.7208(3) 0.05384(10) 1.0978(3) 0.0295(7) Uani 1 1 d . U . . .
C35 C 1.0424(3) 0.05844(9) 0.8621(3) 0.0286(6) Uani 1 1 d . U . . .
C37 C 0.7351(17) 0.1238(4) 0.6183(12) 0.0178(18) Uani 0.56(4) 1 d . U P B 1
C42 C 0.7776(16) 0.0911(3) 0.5789(11) 0.0171(19) Uani 0.56(4) 1 d . U P B 1
H42 H 0.786667 0.071019 0.626950 0.020 Uiso 0.56(4) 1 calc R . P B 1
C41 C 0.8065(12) 0.0873(3) 0.4730(10) 0.0227(18) Uani 0.56(4) 1 d . U P B 1
C40 C 0.7909(8) 0.1154(4) 0.3968(9) 0.023(2) Uani 0.56(4) 1 d . U P B 1
H40 H 0.811085 0.112441 0.323760 0.027 Uiso 0.56(4) 1 calc R . P B 1
C39 C 0.7451(8) 0.1474(4) 0.4317(11) 0.024(2) Uani 0.56(4) 1 d . U P B 1
C38 C 0.7178(9) 0.1515(3) 0.5392(12) 0.020(2) Uani 0.56(4) 1 d . U P B 1
H38 H 0.686045 0.173866 0.560794 0.024 Uiso 0.56(4) 1 calc R . P B 1
C34 C 0.7159(2) 0.08740(8) 0.9227(2) 0.0199(6) Uani 1 1 d . U . . .
H34 H 0.642315 0.093288 0.936430 0.024 Uiso 1 1 calc R . . . .
C45 C 0.7171(6) 0.16907(19) 0.8185(6) 0.0191(13) Uani 0.599(8) 1 d . U P B 1
C43A C 0.8517(10) 0.0515(4) 0.4373(9) 0.0270(19) Uani 0.56(4) 1 d . U P B 1
C28 C 0.3617(4) 0.04703(16) 0.7481(6) 0.0315(12) Uani 0.7 1 d . U P C 1
F21A F 0.9082(9) 0.0542(4) 0.3473(8) 0.0416(19) Uani 0.56(4) 1 d . U P B 1
F20A F 0.9205(10) 0.0373(3) 0.5138(9) 0.043(2) Uani 0.56(4) 1 d . U P B 1
F19A F 0.7751(9) 0.0267(4) 0.4184(12) 0.052(2) Uani 0.56(4) 1 d . U P B 1
F9A F 0.2665(11) 0.0391(8) 0.716(3) 0.055(4) Uani 0.39(8) 1 d . U P C 1
F8A F 0.4318(4) 0.02027(12) 0.7364(6) 0.0571(14) Uani 0.63 1 d . U P C 1
F7A F 0.3254(4) 0.04032(12) 0.8508(3) 0.0799(12) Uani 0.75 1 d . U P C 1
C46 C 0.6559(6) 0.17780(16) 0.9087(5) 0.0202(12) Uani 0.599(8) 1 d . U P B 1
H46 H 0.598988 0.161775 0.927981 0.024 Uiso 0.599(8) 1 calc R . P B 1
C50 C 0.8011(5) 0.19313(15) 0.7969(6) 0.0244(13) Uani 0.599(8) 1 d . U P B 1
H50 H 0.845542 0.188294 0.737217 0.029 Uiso 0.599(8) 1 calc R . P B 1
C47 C 0.6751(5) 0.20892(14) 0.9709(5) 0.0228(12) Uani 0.599(8) 1 d . U P B 1
C48 C 0.7591(5) 0.23229(19) 0.9467(5) 0.0269(13) Uani 0.599(8) 1 d . U P B 1
H48 H 0.773029 0.253553 0.989014 0.032 Uiso 0.599(8) 1 calc R . P B 1
C49 C 0.8223(6) 0.2242(2) 0.8598(7) 0.0285(14) Uani 0.599(8) 1 d . U P B 1
C45A C 0.7417(9) 0.1704(3) 0.7875(9) 0.0174(18) Uani 0.401(8) 1 d . U P B 2
C46A C 0.7019(9) 0.1814(2) 0.8866(8) 0.0187(17) Uani 0.401(8) 1 d . U P B 2
H46A H 0.651539 0.165980 0.920949 0.022 Uiso 0.401(8) 1 calc R . P B 2
C47A C 0.7325(9) 0.2140(3) 0.9379(7) 0.0242(17) Uani 0.401(8) 1 d . U P B 2
C48A C 0.8062(9) 0.2364(3) 0.8887(10) 0.024(2) Uani 0.401(8) 1 d . U P B 2
H48A H 0.828937 0.258509 0.922806 0.029 Uiso 0.401(8) 1 calc R . P B 2
C49A C 0.8468(6) 0.2268(2) 0.7903(8) 0.0240(17) Uani 0.401(8) 1 d . U P B 2
C50A C 0.8145(7) 0.1940(2) 0.7403(8) 0.0183(17) Uani 0.401(8) 1 d . U P B 2
H50A H 0.843218 0.187716 0.672316 0.022 Uiso 0.401(8) 1 calc R . P B 2
F16 F 0.5605(4) 0.18845(10) 1.1077(3) 0.0435(10) Uani 0.604(4) 1 d . U P B 1
F18 F 0.6418(4) 0.23953(11) 1.1349(3) 0.0511(12) Uani 0.604(4) 1 d . U P B 1
F17 F 0.5087(4) 0.23488(13) 1.0169(3) 0.0585(13) Uani 0.604(4) 1 d . U P B 1
C52 C 0.5986(6) 0.2182(2) 1.0578(6) 0.0334(12) Uani 0.604(4) 1 d . U P B 1
C52A C 0.6845(9) 0.2250(2) 1.0413(7) 0.0359(17) Uani 0.396(4) 1 d . U P B 2
F16A F 0.6205(9) 0.2007(2) 1.0832(6) 0.069(2) Uani 0.396(4) 1 d . U P B 2
F17A F 0.6261(6) 0.25596(17) 1.0298(5) 0.056(2) Uani 0.396(4) 1 d . U P B 2
F18A F 0.7607(6) 0.23398(16) 1.1170(4) 0.0542(18) Uani 0.396(4) 1 d . U P B 2
F14 F 0.9027(6) 0.2604(3) 0.7304(8) 0.073(3) Uani 0.5 1 d . U P B 1
F15 F 1.0090(3) 0.23287(12) 0.8409(5) 0.0584(15) Uani 0.586(5) 1 d . U P B 1
F13 F 0.9189(4) 0.27887(12) 0.8898(5) 0.0773(19) Uani 0.586(5) 1 d . U P B 1
C51 C 0.9133(5) 0.24885(18) 0.8307(7) 0.0404(13) Uani 0.55 1 d . U P B 1
C51A C 0.9280(11) 0.2500(4) 0.7307(13) 0.0358(18) Uani 0.45 1 d . U P B 2
F13A F 0.9232(5) 0.28489(16) 0.7696(6) 0.0523(18) Uani 0.414(5) 1 d . U P B 2
F15A F 1.0269(4) 0.23874(16) 0.7451(5) 0.0459(16) Uani 0.414(5) 1 d . U P B 2
F14A F 0.9039(4) 0.25240(14) 0.6264(5) 0.0577(12) Uani 0.5 1 d . U P B 2
C28A C 0.3862(18) 0.0372(6) 0.7219(19) 0.050(2) Uani 0.3 1 d . U P C 2
F8 F 0.4125(7) 0.0251(2) 0.6333(9) 0.073(2) Uani 0.37 1 d . U P C 2
F9 F 0.2770(15) 0.0416(4) 0.682(2) 0.060(3) Uani 0.61(8) 1 d . U P C 2
F7 F 0.4138(12) 0.0226(4) 0.8049(14) 0.068(4) Uani 0.25 1 d . U P C 2
F6A F 1.0413(7) 0.0437(3) 0.7581(7) 0.047(2) Uani 0.5 1 d . U P A 2
F5A F 1.1047(9) 0.0855(3) 0.8558(7) 0.043(2) Uani 0.4 1 d . U P A 2
F4A F 1.085(2) 0.0321(5) 0.9224(18) 0.049(4) Uani 0.5 1 d . U P A 2
C37A C 0.734(2) 0.1310(6) 0.6300(14) 0.024(3) Uani 0.44(4) 1 d . U P B 2
C42A C 0.770(2) 0.0996(7) 0.5829(15) 0.027(3) Uani 0.44(4) 1 d . U P B 2
H42A H 0.775167 0.078202 0.626274 0.032 Uiso 0.44(4) 1 calc R . P B 2
C41A C 0.7986(16) 0.0972(7) 0.4729(14) 0.035(3) Uani 0.44(4) 1 d . U P B 2
C40A C 0.7888(14) 0.1284(8) 0.4113(11) 0.039(3) Uani 0.44(4) 1 d . U P B 2
H40A H 0.808595 0.128231 0.337649 0.047 Uiso 0.44(4) 1 calc R . P B 2
C39A C 0.7506(13) 0.1593(7) 0.4565(12) 0.039(3) Uani 0.44(4) 1 d . U P B 2
C38A C 0.7240(14) 0.1613(6) 0.5639(12) 0.029(3) Uani 0.44(4) 1 d . U P B 2
H38A H 0.698623 0.183662 0.592528 0.035 Uiso 0.44(4) 1 calc R . P B 2
C43 C 0.8407(14) 0.0632(8) 0.4312(14) 0.042(3) Uani 0.44(4) 1 d . U P B 2
F21 F 0.9006(13) 0.0677(8) 0.3400(12) 0.052(3) Uani 0.44(4) 1 d . U P B 2
F19 F 0.7600(12) 0.0393(7) 0.3988(13) 0.054(3) Uani 0.44(4) 1 d . U P B 2
F20 F 0.9058(16) 0.0440(6) 0.4999(16) 0.070(4) Uani 0.44(4) 1 d . U P B 2
F10 F 0.2801(7) 0.1866(3) 0.6207(9) 0.0696(19) Uani 0.71(4) 1 d . U P D 1
F12 F 0.2094(8) 0.1753(4) 0.7645(12) 0.079(2) Uani 0.71(4) 1 d . U P D 1
F11 F 0.3492(11) 0.2104(3) 0.7624(8) 0.072(3) Uani 0.55 1 d . U P D 1
C27 C 0.3042(4) 0.17892(13) 0.7286(5) 0.0608(11) Uani 1 1 d . U . . .
F11A F 0.3362(16) 0.2027(4) 0.8074(12) 0.101(5) Uani 0.45 1 d . U P D 2
F10A F 0.298(3) 0.1986(12) 0.650(3) 0.095(7) Uani 0.29(4) 1 d . U P D 2
F12A F 0.201(2) 0.1638(11) 0.776(2) 0.071(5) Uani 0.29(4) 1 d . U P D 2
F22 F 0.6262(5) 0.19237(18) 0.3616(5) 0.0528(15) Uani 0.653(12) 1 d . U P B 1
F24 F 0.7980(4) 0.20644(16) 0.3743(6) 0.059(2) Uani 0.653(12) 1 d . U P B 1
F23 F 0.7334(4) 0.16882(18) 0.2533(4) 0.0641(18) Uani 0.653(12) 1 d . U P B 1
C44 C 0.7237(7) 0.1787(4) 0.3560(11) 0.041(2) Uani 0.58(3) 1 d . U P B 1
F22A F 0.6466(13) 0.2072(5) 0.3797(19) 0.107(6) Uani 0.347(12) 1 d . U P B 2
F24A F 0.7836(10) 0.2242(4) 0.4408(13) 0.092(4) Uani 0.347(12) 1 d . U P B 2
F23A F 0.7945(18) 0.1929(6) 0.2957(12) 0.138(9) Uani 0.347(12) 1 d . U P B 2
C44A C 0.7413(18) 0.1950(9) 0.3883(17) 0.064(3) Uani 0.42(3) 1 d . U P B 2
B1 B 0.6980(3) 0.13031(10) 0.7486(3) 0.0238(6) Uani 1 1 d . U . . .

loop_
_atom_site_aniso_label
_atom_site_aniso_U_11
_atom_site_aniso_U_22
_atom_site_aniso_U_33
_atom_site_aniso_U_23
_atom_site_aniso_U_13
_atom_site_aniso_U_12
Rh1 0.02280(13) 0.02301(13) 0.03996(16) 0.00348(11) -0.00153(10) 0.00231(10)
P1 0.0165(4) 0.0267(4) 0.0317(4) 0.0081(3) 0.0000(3) -0.0025(3)
O1 0.082(3) 0.138(4) 0.076(3) -0.040(3) 0.041(2) -0.012(3)
N1 0.0443(19) 0.056(2) 0.0445(18) -0.0074(16) 0.0119(14) -0.0010(16)
N2 0.0328(15) 0.0183(13) 0.0629(18) 0.0043(12) -0.0100(14) 0.0028(11)
C1 0.0166(14) 0.0321(15) 0.0402(16) 0.0157(12) 0.0003(12) 0.0008(12)
C2 0.0270(17) 0.0333(17) 0.0527(19) 0.0196(14) -0.0049(15) -0.0020(14)
C3 0.034(2) 0.041(2) 0.061(2) 0.0243(16) 0.0077(17) -0.0045(16)
C4 0.0306(19) 0.060(2) 0.047(2) 0.0190(16) 0.0055(17) -0.0002(17)
C5 0.0222(16) 0.055(2) 0.0375(18) 0.0113(16) 0.0016(14) 0.0015(15)
C6 0.0174(15) 0.0438(18) 0.0350(16) 0.0113(13) -0.0026(12) 0.0003(13)
C7 0.0268(17) 0.0429(19) 0.0316(17) 0.0021(14) -0.0002(13) -0.0038(14)
C8 0.0293(16) 0.0261(16) 0.0427(19) 0.0118(13) -0.0009(14) -0.0024(13)
C9 0.0358(18) 0.0301(18) 0.049(2) 0.0106(16) -0.0090(16) 0.0031(15)
C10 0.048(2) 0.046(2) 0.061(3) 0.028(2) 0.015(2) 0.0001(19)
C11 0.043(2) 0.0303(18) 0.068(3) 0.0044(17) -0.0047(19) -0.0099(16)
C12 0.0162(14) 0.046(2) 0.051(2) 0.0163(16) -0.0056(14) -0.0032(13)
C13 0.031(2) 0.062(3) 0.091(4) 0.016(2) -0.025(2) -0.0171(19)
C14 0.0251(18) 0.057(2) 0.051(2) 0.0211(19) -0.0107(16) -0.0009(16)
C15 0.0218(18) 0.063(3) 0.068(3) 0.026(2) 0.0116(17) 0.0093(17)
C16 0.038(2) 0.0277(17) 0.069(2) 0.0176(15) -0.0039(18) 0.0010(15)
C17 0.0306(18) 0.0266(18) 0.068(3) 0.0022(17) -0.0144(17) 0.0004(14)
C18 0.044(2) 0.041(2) 0.063(3) 0.0038(19) -0.018(2) 0.0036(18)
C19 0.055(3) 0.0286(19) 0.076(3) -0.0072(19) -0.006(2) 0.0127(17)
C20 0.101(4) 0.035(2) 0.105(5) -0.016(3) -0.002(4) 0.001(2)
F6 0.024(4) 0.107(7) 0.033(2) 0.014(3) 0.011(2) 0.024(4)
F4 0.019(3) 0.027(2) 0.052(4) 0.005(2) 0.002(3) 0.008(2)
F2 0.0353(11) 0.0539(13) 0.0344(11) 0.0196(10) 0.0109(9) 0.0115(10)
F1 0.0574(15) 0.0605(14) 0.0291(11) -0.0094(10) 0.0142(10) 0.0163(12)
F3 0.0246(10) 0.0787(17) 0.0401(12) 0.0162(11) 0.0069(9) -0.0085(10)
F5 0.015(2) 0.043(2) 0.082(4) 0.006(3) 0.005(3) -0.0052(16)
C21 0.0195(13) 0.0231(13) 0.0198(14) -0.0019(11) -0.0034(11) 0.0052(10)
C22 0.0293(15) 0.0271(16) 0.0312(17) -0.0004(13) -0.0043(13) 0.0112(12)
C23 0.0267(15) 0.0414(16) 0.0370(19) -0.0008(15) -0.0014(14) 0.0195(13)
C24 0.0174(15) 0.0498(17) 0.0394(19) 0.0091(16) -0.0005(14) 0.0098(13)
C25 0.0187(14) 0.0351(15) 0.0348(18) 0.0083(13) -0.0019(13) 0.0008(11)
C26 0.0164(13) 0.0260(14) 0.0286(16) 0.0022(12) -0.0033(12) 0.0062(11)
C29 0.0179(13) 0.0157(12) 0.0223(13) -0.0045(10) -0.0026(10) 0.0012(10)
C30 0.0181(13) 0.0208(14) 0.0223(14) 0.0002(11) -0.0004(11) -0.0002(11)
C31 0.0145(12) 0.0226(14) 0.0225(14) -0.0023(11) -0.0001(10) 0.0030(10)
C32 0.0169(13) 0.0192(14) 0.0223(14) -0.0002(11) -0.0020(10) 0.0033(10)
C33 0.0193(13) 0.0204(14) 0.0200(13) -0.0035(10) 0.0015(10) 0.0014(11)
C36 0.0230(14) 0.0404(18) 0.0253(15) 0.0014(12) 0.0027(12) 0.0061(13)
C35 0.0205(14) 0.0345(15) 0.0310(15) 0.0072(12) 0.0050(12) 0.0076(11)
C37 0.011(3) 0.013(4) 0.028(3) 0.003(2) -0.004(3) -0.003(3)
C42 0.015(5) 0.012(4) 0.024(3) 0.002(3) -0.004(2) -0.004(3)
C41 0.017(4) 0.029(3) 0.023(3) 0.001(3) -0.003(2) -0.001(3)
C40 0.014(3) 0.031(4) 0.023(4) 0.002(3) -0.001(2) -0.001(3)
C39 0.013(3) 0.032(4) 0.026(4) 0.007(3) -0.002(3) 0.002(3)
C38 0.012(3) 0.017(4) 0.032(4) 0.004(3) 0.001(3) 0.001(3)
C34 0.0148(13) 0.0209(14) 0.0239(14) -0.0053(11) -0.0006(10) 0.0026(11)
C45 0.015(3) 0.020(2) 0.022(3) 0.006(2) -0.004(2) -0.0002(19)
C43A 0.030(3) 0.028(4) 0.024(3) -0.007(3) 0.001(2) 0.000(3)
C28 0.011(2) 0.029(2) 0.054(3) 0.007(2) -0.0017(19) 0.0049(16)
F21A 0.044(3) 0.050(5) 0.031(2) -0.002(3) 0.0113(19) 0.005(3)
F20A 0.052(4) 0.040(4) 0.035(3) -0.004(2) -0.009(3) 0.015(3)
F19A 0.042(3) 0.042(4) 0.071(5) -0.022(4) 0.005(3) -0.013(3)
F9A 0.009(3) 0.063(7) 0.095(7) -0.004(8) 0.006(4) -0.006(3)
F8A 0.0155(17) 0.0183(18) 0.138(5) -0.009(3) 0.011(3) 0.0036(15)
F7A 0.102(3) 0.070(3) 0.069(2) 0.016(2) 0.026(2) -0.021(2)
C46 0.018(3) 0.019(2) 0.024(3) 0.0026(18) -0.001(2) -0.004(2)
C50 0.018(3) 0.025(2) 0.030(3) 0.009(2) 0.001(2) -0.0001(19)
C47 0.024(3) 0.019(2) 0.025(2) 0.0034(17) -0.0043(19) -0.0021(19)
C48 0.025(3) 0.021(3) 0.035(3) 0.002(2) -0.007(2) -0.007(2)
C49 0.020(3) 0.025(3) 0.040(4) 0.008(2) -0.003(2) -0.005(2)
C45A 0.015(4) 0.018(3) 0.019(4) 0.005(3) 0.001(3) 0.004(2)
C46A 0.023(5) 0.015(3) 0.018(4) 0.007(2) 0.002(3) 0.001(3)
C47A 0.027(4) 0.021(4) 0.024(3) -0.001(3) -0.005(3) 0.002(3)
C48A 0.025(4) 0.015(4) 0.034(4) -0.008(3) -0.003(3) 0.000(3)
C49A 0.016(3) 0.018(3) 0.038(4) -0.006(3) -0.003(3) 0.002(2)
C50A 0.016(3) 0.017(3) 0.022(4) -0.001(3) 0.001(3) 0.000(2)
F16 0.058(3) 0.0312(19) 0.042(2) -0.0027(15) 0.0203(18) -0.0057(17)
F18 0.074(3) 0.042(2) 0.037(2) -0.0161(16) 0.0086(18) -0.0208(19)
F17 0.060(3) 0.070(3) 0.046(2) -0.0014(19) 0.0068(18) 0.033(2)
C52 0.038(3) 0.031(3) 0.031(3) -0.006(2) 0.003(2) -0.005(2)
C52A 0.056(5) 0.028(3) 0.024(3) 0.000(3) 0.004(3) 0.007(3)
F16A 0.122(7) 0.052(4) 0.034(4) -0.021(3) 0.039(4) -0.032(4)
F17A 0.084(5) 0.053(3) 0.032(3) 0.001(2) 0.016(3) 0.036(3)
F18A 0.088(4) 0.044(3) 0.029(3) -0.011(2) -0.014(3) 0.009(3)
F14 0.053(5) 0.087(8) 0.080(4) 0.044(4) 0.005(3) -0.035(4)
F15 0.0259(18) 0.045(2) 0.105(4) -0.003(2) 0.009(2) -0.0104(15)
F13 0.051(3) 0.036(2) 0.147(5) -0.023(3) 0.031(3) -0.0253(19)
C51 0.026(2) 0.030(3) 0.065(4) 0.008(2) 0.005(3) -0.013(2)
C51A 0.028(3) 0.024(4) 0.056(4) -0.012(3) 0.010(3) -0.010(3)
F13A 0.054(4) 0.023(3) 0.081(5) -0.016(3) 0.017(3) -0.012(2)
F15A 0.028(2) 0.049(3) 0.062(4) 0.002(3) 0.011(2) -0.002(2)
F14A 0.057(3) 0.054(3) 0.062(3) 0.007(2) 0.004(2) -0.018(2)
C28A 0.027(5) 0.035(4) 0.088(6) 0.005(4) -0.001(5) -0.007(4)
F8 0.072(5) 0.035(4) 0.113(6) -0.016(4) 0.024(5) -0.022(3)
F9 0.038(3) 0.060(4) 0.080(8) 0.007(5) -0.018(3) -0.020(3)
F7 0.047(7) 0.042(6) 0.113(7) 0.033(7) -0.018(6) -0.022(5)
F6A 0.023(4) 0.082(6) 0.037(2) -0.016(3) 0.008(2) 0.012(3)
F5A 0.019(3) 0.042(3) 0.069(6) 0.002(4) 0.010(4) 0.001(2)
F4A 0.029(7) 0.062(7) 0.057(6) 0.031(6) 0.016(5) 0.029(6)
C37A 0.014(5) 0.032(6) 0.025(3) -0.002(3) -0.009(3) 0.000(5)
C42A 0.020(6) 0.035(7) 0.024(4) -0.001(4) -0.007(3) 0.002(7)
C41A 0.020(5) 0.059(6) 0.025(4) -0.005(4) -0.006(3) 0.005(5)
C40A 0.035(6) 0.065(7) 0.017(4) -0.002(4) -0.002(3) 0.009(6)
C39A 0.034(6) 0.061(6) 0.021(4) 0.005(4) -0.002(4) 0.015(5)
C38A 0.029(5) 0.038(7) 0.019(4) 0.000(4) -0.007(4) 0.009(5)
C43 0.036(5) 0.060(6) 0.031(4) -0.007(4) -0.001(3) 0.007(4)
F21 0.039(4) 0.077(10) 0.041(4) -0.018(5) 0.009(3) -0.006(6)
F19 0.048(4) 0.069(8) 0.047(5) -0.018(5) 0.014(3) -0.006(5)
F20 0.085(6) 0.089(8) 0.036(5) -0.019(5) -0.013(4) 0.050(6)
F10 0.067(3) 0.042(4) 0.097(3) 0.006(3) -0.031(3) 0.032(3)
F12 0.041(2) 0.066(5) 0.132(5) 0.005(4) 0.012(3) 0.038(3)
F11 0.054(4) 0.045(3) 0.114(7) -0.018(4) -0.022(5) 0.033(2)
C27 0.041(2) 0.052(2) 0.089(3) -0.005(2) -0.008(2) 0.0295(18)
F11A 0.081(7) 0.075(8) 0.146(10) -0.049(8) -0.027(9) 0.059(6)
F10A 0.103(15) 0.067(14) 0.115(8) 0.024(8) 0.017(9) 0.063(11)
F12A 0.043(5) 0.085(13) 0.085(10) -0.006(7) 0.010(5) 0.049(5)
F22 0.035(2) 0.064(4) 0.060(3) 0.032(3) 0.0026(18) 0.023(2)
F24 0.051(3) 0.050(3) 0.076(4) 0.039(3) -0.005(3) -0.004(2)
F23 0.057(3) 0.092(4) 0.043(2) 0.034(2) 0.0007(19) 0.013(2)
C44 0.022(3) 0.050(4) 0.052(3) 0.031(3) 0.007(3) 0.005(2)
F22A 0.062(6) 0.083(11) 0.176(14) 0.059(9) -0.008(6) 0.028(5)
F24A 0.109(8) 0.079(6) 0.088(8) 0.055(6) -0.005(6) -0.005(6)
F23A 0.196(17) 0.155(14) 0.068(8) 0.078(8) 0.063(10) 0.110(13)
C44A 0.061(6) 0.090(7) 0.042(6) 0.038(5) -0.001(5) 0.028(5)
B1 0.0212(15) 0.0208(15) 0.0290(15) 0.0006(12) -0.0064(13) 0.0018(12)

loop_
_atom_type_symbol
_atom_type_description
_atom_type_scat_dispersion_real
_atom_type_scat_dispersion_imag
_atom_type_scat_source
C C 0.0033 0.0016 'International Tables Vol C Tables 4.2.6.8 and 6.1.1.4'
H H 0.0000 0.0000 'International Tables Vol C Tables 4.2.6.8 and 6.1.1.4'
B B 0.0013 0.0007 'International Tables Vol C Tables 4.2.6.8 and 6.1.1.4'
N N 0.0061 0.0033 'International Tables Vol C Tables 4.2.6.8 and 6.1.1.4'
O O 0.0106 0.0060 'International Tables Vol C Tables 4.2.6.8 and 6.1.1.4'
F F 0.0171 0.0103 'International Tables Vol C Tables 4.2.6.8 and 6.1.1.4'
P P 0.1023 0.0942 'International Tables Vol C Tables 4.2.6.8 and 6.1.1.4'
Rh Rh -1.1178 0.9187 'International Tables Vol C Tables 4.2.6.8 and 6.1.1.4'

loop_
_geom_angle_atom_site_label_1
_geom_angle_atom_site_label_2
_geom_angle_atom_site_label_3
_geom_angle
_geom_angle_site_symmetry_1
_geom_angle_site_symmetry_3
_geom_angle_publ_flag
N1 Rh1 P1 98.41(12) . . ?
N1 Rh1 N2 101.85(15) . . ?
N1 Rh1 C1 167.39(15) . . ?
N2 Rh1 P1 159.34(10) . . ?
C1 Rh1 P1 78.63(10) . . ?
C1 Rh1 N2 80.71(14) . . ?
C7 P1 Rh1 104.89(12) . . ?
C7 P1 C8 103.89(17) . . ?
C7 P1 C12 106.35(18) . . ?
C8 P1 Rh1 114.13(12) . . ?
C8 P1 C12 115.09(16) . . ?
C12 P1 Rh1 111.33(13) . . ?
O1 N1 Rh1 165.9(4) . . ?
C16 N2 Rh1 106.0(2) . . ?
C17 N2 Rh1 109.2(2) . . ?
C17 N2 C16 107.7(3) . . ?
C19 N2 Rh1 111.5(3) . . ?
C19 N2 C16 110.6(3) . . ?
C19 N2 C17 111.5(3) . . ?
C2 C1 Rh1 114.5(3) . . ?
C6 C1 Rh1 126.3(2) . . ?
C6 C1 C2 119.1(3) . . ?
C1 C2 C16 116.7(3) . . ?
C3 C2 C1 118.8(4) . . ?
C3 C2 C16 124.5(3) . . ?
C2 C3 H3 119.8 . . ?
C4 C3 C2 120.5(4) . . ?
C4 C3 H3 119.8 . . ?
C3 C4 H4 119.4 . . ?
C3 C4 C5 121.3(4) . . ?
C5 C4 H4 119.4 . . ?
C4 C5 H5 120.4 . . ?
C4 C5 C6 119.3(4) . . ?
C6 C5 H5 120.4 . . ?
C1 C6 C5 121.1(3) . . ?
C1 C6 C7 117.4(3) . . ?
C5 C6 C7 121.4(4) . . ?
P1 C7 H7A 110.2 . . ?
P1 C7 H7B 110.2 . . ?
C6 C7 P1 107.3(3) . . ?
C6 C7 H7A 110.2 . . ?
C6 C7 H7B 110.2 . . ?
H7A C7 H7B 108.5 . . ?
C9 C8 P1 105.4(2) . . ?
C10 C8 P1 111.3(3) . . ?
C10 C8 C9 108.5(3) . . ?
C11 C8 P1 113.4(3) . . ?
C11 C8 C9 108.3(3) . . ?
C11 C8 C10 109.7(3) . . ?
C8 C9 H9A 109.5 . . ?
C8 C9 H9B 109.5 . . ?
C8 C9 H9C 109.5 . . ?
H9A C9 H9B 109.5 . . ?
H9A C9 H9C 109.5 . . ?
H9B C9 H9C 109.5 . . ?
C8 C10 H10A 109.5 . . ?
C8 C10 H10B 109.5 . . ?
C8 C10 H10C 109.5 . . ?
H10A C10 H10B 109.5 . . ?
H10A C10 H10C 109.5 . . ?
H10B C10 H10C 109.5 . . ?
C8 C11 H11A 109.5 . . ?
C8 C11 H11B 109.5 . . ?
C8 C11 H11C 109.5 . . ?
H11A C11 H11B 109.5 . . ?
H11A C11 H11C 109.5 . . ?
H11B C11 H11C 109.5 . . ?
C13 C12 P1 111.9(3) . . ?
C13 C12 C14 109.1(4) . . ?
C13 C12 C15 110.7(4) . . ?
C14 C12 P1 107.5(2) . . ?
C14 C12 C15 107.9(3) . . ?
C15 C12 P1 109.5(3) . . ?
C12 C13 H13A 109.5 . . ?
C12 C13 H13B 109.5 . . ?
C12 C13 H13C 109.5 . . ?
H13A C13 H13B 109.5 . . ?
H13A C13 H13C 109.5 . . ?
H13B C13 H13C 109.5 . . ?
C12 C14 H14A 109.5 . . ?
C12 C14 H14B 109.5 . . ?
C12 C14 H14C 109.5 . . ?
H14A C14 H14B 109.5 . . ?
H14A C14 H14C 109.5 . . ?
H14B C14 H14C 109.5 . . ?
C12 C15 H15A 109.5 . . ?
C12 C15 H15B 109.5 . . ?
C12 C15 H15C 109.5 . . ?
H15A C15 H15B 109.5 . . ?
H15A C15 H15C 109.5 . . ?
H15B C15 H15C 109.5 . . ?
N2 C16 H16A 109.5 . . ?
N2 C16 H16B 109.5 . . ?
C2 C16 N2 110.6(3) . . ?
C2 C16 H16A 109.5 . . ?
C2 C16 H16B 109.5 . . ?
H16A C16 H16B 108.1 . . ?
N2 C17 H17A 108.6 . . ?
N2 C17 H17B 108.6 . . ?
N2 C17 C18 114.9(4) . . ?
H17A C17 H17B 107.5 . . ?
C18 C17 H17A 108.6 . . ?
C18 C17 H17B 108.6 . . ?
C17 C18 H18A 109.5 . . ?
C17 C18 H18B 109.5 . . ?
C17 C18 H18C 109.5 . . ?
H18A C18 H18B 109.5 . . ?
H18A C18 H18C 109.5 . . ?
H18B C18 H18C 109.5 . . ?
N2 C19 H19A 108.6 . . ?
N2 C19 H19B 108.6 . . ?
N2 C19 C20 114.6(4) . . ?
H19A C19 H19B 107.6 . . ?
C20 C19 H19A 108.6 . . ?
C20 C19 H19B 108.6 . . ?
C19 C20 H20A 109.5 . . ?
C19 C20 H20B 109.5 . . ?
C19 C20 H20C 109.5 . . ?
H20A C20 H20B 109.5 . . ?
H20A C20 H20C 109.5 . . ?
H20B C20 H20C 109.5 . . ?
C22 C21 B1 122.3(3) . . ?
C26 C21 C22 115.9(3) . . ?
C26 C21 B1 121.7(3) . . ?
C21 C22 H22 119.0 . . ?
C23 C22 C21 121.9(3) . . ?
C23 C22 H22 119.0 . . ?
C22 C23 C27 118.9(4) . . ?
C24 C23 C22 121.2(3) . . ?
C24 C23 C27 119.9(4) . . ?
C23 C24 H24 121.1 . . ?
C23 C24 C25 117.8(3) . . ?
C25 C24 H24 121.1 . . ?
C24 C25 C26 121.0(3) . . ?
C24 C25 C28 116.3(3) . . ?
C24 C25 C28A 130.4(8) . . ?
C26 C25 C28 122.5(3) . . ?
C26 C25 C28A 108.1(8) . . ?
C21 C26 C25 122.2(3) . . ?
C21 C26 H26 118.9 . . ?
C25 C26 H26 118.9 . . ?
C30 C29 B1 121.5(3) . . ?
C34 C29 C30 115.6(3) . . ?
C34 C29 B1 122.6(3) . . ?
C29 C30 H30 118.9 . . ?
C31 C30 C29 122.1(3) . . ?
C31 C30 H30 118.9 . . ?
C30 C31 C35 118.4(3) . . ?
C32 C31 C30 121.3(3) . . ?
C32 C31 C35 120.3(3) . . ?
C31 C32 H32 121.2 . . ?
C31 C32 C33 117.6(3) . . ?
C33 C32 H32 121.2 . . ?
C32 C33 C36 120.2(3) . . ?
C32 C33 C34 121.0(3) . . ?
C34 C33 C36 118.8(3) . . ?
F2 C36 F1 106.1(3) . . ?
F2 C36 F3 107.6(3) . . ?
F2 C36 C33 113.2(3) . . ?
F1 C36 C33 111.3(3) . . ?
F3 C36 F1 105.8(3) . . ?
F3 C36 C33 112.3(3) . . ?
F6 C35 F4 111.3(12) . . ?
F6 C35 F5 100.5(5) . . ?
F6 C35 C31 116.6(5) . . ?
F4 C35 F5 103.9(9) . . ?
F4 C35 C31 112.4(12) . . ?
F5 C35 C31 110.7(4) . . ?
F6A C35 C31 107.9(5) . . ?
F5A C35 C31 113.4(6) . . ?
F5A C35 F6A 103.5(6) . . ?
F5A C35 F4A 112.9(11) . . ?
F4A C35 C31 114.9(12) . . ?
F4A C35 F6A 103.0(11) . . ?
C42 C37 C38 115.0(9) . . ?
C42 C37 B1 124.3(9) . . ?
C38 C37 B1 120.6(8) . . ?
C37 C42 H42 119.0 . . ?
C41 C42 C37 122.1(9) . . ?
C41 C42 H42 119.0 . . ?
C42 C41 C40 121.8(8) . . ?
C42 C41 C43A 118.8(8) . . ?
C40 C41 C43A 119.3(9) . . ?
C41 C40 H40 121.2 . . ?
C39 C40 C41 117.6(8) . . ?
C39 C40 H40 121.2 . . ?
C40 C39 C38 120.5(7) . . ?
C40 C39 C44 121.6(11) . . ?
C38 C39 C44 118.0(11) . . ?
C37 C38 H38 118.6 . . ?
C39 C38 C37 122.9(7) . . ?
C39 C38 H38 118.6 . . ?
C29 C34 H34 118.8 . . ?
C33 C34 C29 122.4(3) . . ?
C33 C34 H34 118.8 . . ?
C46 C45 B1 122.2(5) . . ?
C50 C45 C46 115.5(6) . . ?
C50 C45 B1 122.1(6) . . ?
F21A C43A C41 113.0(7) . . ?
F21A C43A F20A 106.2(9) . . ?
F20A C43A C41 111.3(8) . . ?
F19A C43A C41 112.8(8) . . ?
F19A C43A F21A 107.0(9) . . ?
F19A C43A F20A 106.1(8) . . ?
F9A C28 C25 124.0(17) . . ?
F9A C28 F8A 113.4(12) . . ?
F9A C28 F7A 85(2) . . ?
F8A C28 C25 114.0(5) . . ?
F8A C28 F7A 101.7(5) . . ?
F7A C28 C25 112.0(5) . . ?
C45 C46 H46 118.6 . . ?
C47 C46 C45 122.7(6) . . ?
C47 C46 H46 118.6 . . ?
C45 C50 H50 118.9 . . ?
C45 C50 C49 122.3(7) . . ?
C49 C50 H50 118.9 . . ?
C46 C47 C52 119.1(6) . . ?
C48 C47 C46 120.1(6) . . ?
C48 C47 C52 120.7(5) . . ?
C47 C48 H48 120.6 . . ?
C49 C48 C47 118.7(6) . . ?
C49 C48 H48 120.6 . . ?
C50 C49 C51 119.0(7) . . ?
C48 C49 C50 120.6(6) . . ?
C48 C49 C51 120.3(7) . . ?
C46A C45A B1 113.4(8) . . ?
C50A C45A C46A 116.1(9) . . ?
C50A C45A B1 130.4(8) . . ?
C45A C46A H46A 118.3 . . ?
C45A C46A C47A 123.3(9) . . ?
C47A C46A H46A 118.3 . . ?
C46A C47A C52A 121.0(10) . . ?
C48A C47A C46A 118.6(9) . . ?
C48A C47A C52A 120.4(10) . . ?
C47A C48A H48A 120.0 . . ?
C49A C48A C47A 120.0(9) . . ?
C49A C48A H48A 120.0 . . ?
C48A C49A C50A 120.2(9) . . ?
C48A C49A C51A 123.3(8) . . ?
C50A C49A C51A 116.5(9) . . ?
C45A C50A C49A 121.7(9) . . ?
C45A C50A H50A 119.1 . . ?
C49A C50A H50A 119.1 . . ?
F16 C52 C47 112.6(6) . . ?
F18 C52 C47 113.8(6) . . ?
F18 C52 F16 106.7(6) . . ?
F18 C52 F17 107.4(6) . . ?
F17 C52 C47 111.4(6) . . ?
F17 C52 F16 104.3(6) . . ?
F16A C52A C47A 114.8(9) . . ?
F16A C52A F17A 106.9(9) . . ?
F16A C52A F18A 107.9(8) . . ?
F17A C52A C47A 111.5(7) . . ?
F18A C52A C47A 112.2(9) . . ?
F18A C52A F17A 102.7(7) . . ?
F14 C51 C49 112.1(7) . . ?
F14 C51 F15 106.9(7) . . ?
F14 C51 F13 104.6(7) . . ?
F15 C51 C49 112.4(6) . . ?
F15 C51 F13 107.0(6) . . ?
F13 C51 C49 113.3(7) . . ?
F13A C51A C49A 108.4(10) . . ?
F15A C51A C49A 112.7(11) . . ?
F15A C51A F13A 107.8(11) . . ?
F15A C51A F14A 109.4(11) . . ?
F14A C51A C49A 112.6(11) . . ?
F14A C51A F13A 105.7(11) . . ?
F8 C28A C25 114.7(14) . . ?
F8 C28A F9 90.6(19) . . ?
F9 C28A C25 94.6(15) . . ?
F7 C28A C25 107.0(17) . . ?
F7 C28A F8 121(3) . . ?
F7 C28A F9 125(2) . . ?
C42A C37A C38A 116.7(13) . . ?
C42A C37A B1 119.6(14) . . ?
C38A C37A B1 123.5(12) . . ?
C37A C42A H42A 118.2 . . ?
C37A C42A C41A 123.5(14) . . ?
C41A C42A H42A 118.2 . . ?
C42A C41A C43 119.8(14) . . ?
C40A C41A C42A 117.3(12) . . ?
C40A C41A C43 122.9(15) . . ?
C41A C40A H40A 120.2 . . ?
C39A C40A C41A 119.5(11) . . ?
C39A C40A H40A 120.2 . . ?
C40A C39A C38A 122.5(11) . . ?
C40A C39A C44A 120.0(15) . . ?
C38A C39A C44A 117.4(16) . . ?
C37A C38A H38A 119.8 . . ?
C39A C38A C37A 120.4(11) . . ?
C39A C38A H38A 119.8 . . ?
F21 C43 C41A 113.3(13) . . ?
F19 C43 C41A 112.9(12) . . ?
F19 C43 F21 104.0(12) . . ?
F20 C43 C41A 116.0(13) . . ?
F20 C43 F21 104.8(12) . . ?
F20 C43 F19 104.7(13) . . ?
C23 C27 F12A 102.1(13) . . ?
F10 C27 C23 109.1(6) . . ?
F12 C27 C23 117.8(8) . . ?
F12 C27 F10 101.2(8) . . ?
F12 C27 F11 110.7(9) . . ?
F11 C27 C23 114.6(7) . . ?
F11 C27 F10 101.2(7) . . ?
F11A C27 C23 107.7(8) . . ?
F11A C27 F12A 100.6(13) . . ?
F10A C27 C23 122.4(13) . . ?
F10A C27 F11A 101(3) . . ?
F10A C27 F12A 120(3) . . ?
F22 C44 C39 113.7(7) . . ?
F22 C44 F24 108.1(11) . . ?
F22 C44 F23 105.8(8) . . ?
F24 C44 C39 111.4(9) . . ?
F23 C44 C39 111.4(12) . . ?
F23 C44 F24 105.9(6) . . ?
F22A C44A C39A 113.2(19) . . ?
F22A C44A F24A 96(2) . . ?
F22A C44A F23A 115.6(17) . . ?
F24A C44A C39A 113.0(16) . . ?
F23A C44A C39A 112.7(19) . . ?
F23A C44A F24A 105(2) . . ?
C21 B1 C37 104.7(7) . . ?
C21 B1 C45 105.0(3) . . ?
C29 B1 C21 111.8(3) . . ?
C29 B1 C37 110.0(6) . . ?
C29 B1 C45 100.7(3) . . ?
C45 B1 C37 124.5(6) . . ?
C45A B1 C21 117.1(5) . . ?
C45A B1 C29 105.3(5) . . ?
C37A B1 C21 107.2(11) . . ?
C37A B1 C29 116.0(9) . . ?
C37A B1 C45A 99.2(10) . . ?

loop_
_geom_bond_atom_site_label_1
_geom_bond_atom_site_label_2
_geom_bond_distance
_geom_bond_site_symmetry_2
_geom_bond_publ_flag
Rh1 P1 2.3078(9) . ?
Rh1 N1 1.763(3) . ?
Rh1 N2 2.185(3) . ?
Rh1 C1 2.035(4) . ?
P1 C7 1.833(4) . ?
P1 C8 1.867(3) . ?
P1 C12 1.874(3) . ?
O1 N1 1.149(5) . ?
N2 C16 1.504(5) . ?
N2 C17 1.502(4) . ?
N2 C19 1.490(5) . ?
C1 C2 1.412(5) . ?
C1 C6 1.387(5) . ?
C2 C3 1.408(6) . ?
C2 C16 1.479(6) . ?
C3 H3 0.9500 . ?
C3 C4 1.370(6) . ?
C4 H4 0.9500 . ?
C4 C5 1.370(6) . ?
C5 H5 0.9500 . ?
C5 C6 1.397(5) . ?
C6 C7 1.496(5) . ?
C7 H7A 0.9900 . ?
C7 H7B 0.9900 . ?
C8 C9 1.543(5) . ?
C8 C10 1.537(5) . ?
C8 C11 1.525(5) . ?
C9 H9A 0.9800 . ?
C9 H9B 0.9800 . ?
C9 H9C 0.9800 . ?
C10 H10A 0.9800 . ?
C10 H10B 0.9800 . ?
C10 H10C 0.9800 . ?
C11 H11A 0.9800 . ?
C11 H11B 0.9800 . ?
C11 H11C 0.9800 . ?
C12 C13 1.528(6) . ?
C12 C14 1.534(5) . ?
C12 C15 1.537(6) . ?
C13 H13A 0.9800 . ?
C13 H13B 0.9800 . ?
C13 H13C 0.9800 . ?
C14 H14A 0.9800 . ?
C14 H14B 0.9800 . ?
C14 H14C 0.9800 . ?
C15 H15A 0.9800 . ?
C15 H15B 0.9800 . ?
C15 H15C 0.9800 . ?
C16 H16A 0.9900 . ?
C16 H16B 0.9900 . ?
C17 H17A 0.9900 . ?
C17 H17B 0.9900 . ?
C17 C18 1.514(6) . ?
C18 H18A 0.9800 . ?
C18 H18B 0.9800 . ?
C18 H18C 0.9800 . ?
C19 H19A 0.9900 . ?
C19 H19B 0.9900 . ?
C19 C20 1.531(7) . ?
C20 H20A 0.9800 . ?
C20 H20B 0.9800 . ?
C20 H20C 0.9800 . ?
F6 C35 1.296(9) . ?
F4 C35 1.319(18) . ?
F2 C36 1.326(4) . ?
F1 C36 1.345(4) . ?
F3 C36 1.335(4) . ?
F5 C35 1.406(7) . ?
C21 C22 1.397(4) . ?
C21 C26 1.388(4) . ?
C21 B1 1.639(4) . ?
C22 H22 0.9500 . ?
C22 C23 1.392(5) . ?
C23 C24 1.373(6) . ?
C23 C27 1.498(5) . ?
C24 H24 0.9500 . ?
C24 C25 1.384(5) . ?
C25 C26 1.390(4) . ?
C25 C28 1.450(7) . ?
C25 C28A 1.72(2) . ?
C26 H26 0.9500 . ?
C29 C30 1.399(4) . ?
C29 C34 1.396(4) . ?
C29 B1 1.639(4) . ?
C30 H30 0.9500 . ?
C30 C31 1.391(4) . ?
C31 C32 1.383(4) . ?
C31 C35 1.498(4) . ?
C32 H32 0.9500 . ?
C32 C33 1.385(4) . ?
C33 C36 1.494(4) . ?
C33 C34 1.392(4) . ?
C35 F6A 1.392(8) . ?
C35 F5A 1.257(11) . ?
C35 F4A 1.313(19) . ?
C37 C42 1.400(10) . ?
C37 C38 1.419(14) . ?
C37 B1 1.705(14) . ?
C42 H42 0.9500 . ?
C42 C41 1.375(14) . ?
C41 C40 1.402(11) . ?
C41 C43A 1.496(16) . ?
C40 H40 0.9500 . ?
C40 C39 1.377(10) . ?
C39 C38 1.389(11) . ?
C39 C44 1.496(11) . ?
C38 H38 0.9500 . ?
C34 H34 0.9500 . ?
C45 C46 1.404(9) . ?
C45 C50 1.390(8) . ?
C45 B1 1.673(8) . ?
C43A F21A 1.336(11) . ?
C43A F20A 1.347(10) . ?
C43A F19A 1.323(10) . ?
C28 F9A 1.253(17) . ?
C28 F8A 1.317(6) . ?
C28 F7A 1.381(8) . ?
C46 H46 0.9500 . ?
C46 C47 1.390(8) . ?
C50 H50 0.9500 . ?
C50 C49 1.396(11) . ?
C47 C48 1.382(8) . ?
C47 C52 1.491(10) . ?
C48 H48 0.9500 . ?
C48 C49 1.379(11) . ?
C49 C51 1.493(9) . ?
C45A C46A 1.393(12) . ?
C45A C50A 1.388(13) . ?
C45A B1 1.629(11) . ?
C46A H46A 0.9500 . ?
C46A C47A 1.396(14) . ?
C47A C48A 1.381(15) . ?
C47A C52A 1.481(13) . ?
C48A H48A 0.9500 . ?
C48A C49A 1.376(14) . ?
C49A C50A 1.401(11) . ?
C49A C51A 1.52(2) . ?
C50A H50A 0.9500 . ?
F16 C52 1.344(8) . ?
F18 C52 1.325(8) . ?
F17 C52 1.342(8) . ?
C52A F16A 1.307(13) . ?
C52A F17A 1.347(11) . ?
C52A F18A 1.337(12) . ?
F14 C51 1.309(12) . ?
F15 C51 1.313(8) . ?
F13 C51 1.321(9) . ?
C51A F13A 1.368(14) . ?
C51A F15A 1.288(14) . ?
C51A F14A 1.312(17) . ?
C28A F8 1.24(2) . ?
C28A F9 1.42(3) . ?
C28A F7 1.19(3) . ?
C37A C42A 1.370(15) . ?
C37A C38A 1.38(2) . ?
C37A B1 1.545(17) . ?
C42A H42A 0.9500 . ?
C42A C41A 1.42(2) . ?
C41A C40A 1.373(18) . ?
C41A C43 1.45(3) . ?
C40A H40A 0.9500 . ?
C40A C39A 1.356(16) . ?
C39A C38A 1.378(14) . ?
C39A C44A 1.56(3) . ?
C38A H38A 0.9500 . ?
C43 F21 1.378(17) . ?
C43 F19 1.370(17) . ?
C43 F20 1.340(14) . ?
F10 C27 1.381(11) . ?
F12 C27 1.267(12) . ?
F11 C27 1.340(12) . ?
C27 F11A 1.353(15) . ?
C27 F10A 1.21(2) . ?
C27 F12A 1.52(3) . ?
F22 C44 1.302(9) . ?
F24 C44 1.378(15) . ?
F23 C44 1.327(15) . ?
F22A C44A 1.25(2) . ?
F24A C44A 1.35(4) . ?
F23A C44A 1.34(2) . ?
